data_2215812
loop_
_publ_author_name
'Jones, Peter G.'
'Hrib, Cristian G.'
'Petrovic, Dejan'
'Tamm, Matthias'

_publ_section_title
;A solvent-free modification of
 {2,6-bis[(1,3-di-<i>tert</i>-butylimidazolin-2-ylideneamino)methyl]pyridine}(hydrogen
 carbonato)copper(II) hexafluoridophosphate
;
_journal_coeditor_code BT2543
_journal_issue 11
_journal_name_full 'Acta Crystallographica Section E'
_journal_page_first m2768
_journal_page_last m2768
_journal_paper_doi 10.1107/S1600536807051203
_journal_volume 63
_journal_year 2007
_chemical_formula_iupac '[Cu (C H O3) (C29 H47 N7)] P F6'
_chemical_formula_moiety 'C30 H48 Cu N7 O3 + , P F6 -'
_chemical_formula_sum 'C30 H48 Cu F6 N7 O3 P'
_chemical_formula_weight 763.26
_chemical_name_systematic
;{2,6-bis[(1,3-di-tert-butylimidazolin-2-ylideneamino)methyl]pyridine}(hydrogen
carbonato)copper(II)
 hexafluoridophosphate
;
_space_group_IT_number 2
_symmetry_cell_setting triclinic
_symmetry_space_group_name_Hall '-P 1'
_symmetry_space_group_name_H-M 'P -1'
_atom_sites_solution_hydrogens geom
_atom_sites_solution_primary direct
_atom_sites_solution_secondary difmap
_audit_creation_method SHELXL-97
_cell_angle_alpha 109.619(3)
_cell_angle_beta 101.729(4)
_cell_angle_gamma 94.164(3)
_cell_formula_units_Z 2
_cell_length_a 9.0309(12)
_cell_length_b 13.824(2)
_cell_length_c 15.654(2)
_cell_measurement_reflns_used 8159
_cell_measurement_temperature 133(2)
_cell_measurement_theta_max 28
_cell_measurement_theta_min 2
_cell_volume 1781.3(4)
_computing_cell_refinement 'SAINT (Bruker, 1998)'
_computing_data_collection 'SMART (Bruker, 1998)'
_computing_data_reduction 'SAINT (Bruker, 1998)'
_computing_molecular_graphics 'XP (Siemens, 1994)'
_computing_publication_material 'SHELXL97 (Sheldrick, 1997)'
_computing_structure_refinement 'SHELXL97 (Sheldrick, 1997)'
_computing_structure_solution 'SHELXS97 (Sheldrick, 1990)'
_diffrn_ambient_temperature 133(2)
_diffrn_detector_area_resol_mean 8.192
_diffrn_measured_fraction_theta_full 0.995
_diffrn_measured_fraction_theta_max 0.995
_diffrn_measurement_device_type 'Bruker SMART 1000 CCD'
_diffrn_measurement_method '\w and \f'
_diffrn_radiation_monochromator graphite
_diffrn_radiation_source 'fine-focus sealed tube'
_diffrn_radiation_type MoK\a
_diffrn_radiation_wavelength 0.71073
_diffrn_reflns_av_R_equivalents 0.0529
_diffrn_reflns_av_sigmaI/netI 0.0624
_diffrn_reflns_limit_h_max 12
_diffrn_reflns_limit_h_min -11
_diffrn_reflns_limit_k_max 18
_diffrn_reflns_limit_k_min -18
_diffrn_reflns_limit_l_max 20
_diffrn_reflns_limit_l_min -20
_diffrn_reflns_number 33075
_diffrn_reflns_theta_full 28.28
_diffrn_reflns_theta_max 28.28
_diffrn_reflns_theta_min 1.42
_exptl_absorpt_coefficient_mu 0.731
_exptl_absorpt_correction_T_max 0.9438
_exptl_absorpt_correction_T_min 0.8676
_exptl_absorpt_correction_type multi-scan
_exptl_absorpt_process_details '(SADABS; Bruker, 1998)'
_exptl_crystal_colour yellow
_exptl_crystal_density_diffrn 1.423
_exptl_crystal_density_method 'not measured'
_exptl_crystal_description prism
_exptl_crystal_F_000 798
_exptl_crystal_size_max 0.20
_exptl_crystal_size_mid 0.11
_exptl_crystal_size_min 0.08
_refine_diff_density_max 0.458
_refine_diff_density_min -0.413
_refine_ls_extinction_method none
_refine_ls_goodness_of_fit_ref 1.015
_refine_ls_hydrogen_treatment mixed
_refine_ls_matrix_type full
_refine_ls_number_parameters 449
_refine_ls_number_reflns 8789
_refine_ls_number_restraints 0
_refine_ls_restrained_S_all 1.015
_refine_ls_R_factor_all 0.0762
_refine_ls_R_factor_gt 0.0415
_refine_ls_shift/su_max 0.000
_refine_ls_shift/su_mean 0.000
_refine_ls_structure_factor_coef Fsqd
_refine_ls_weighting_details 'calc w=1/[\s^2^(Fo^2^)+(0.0337P)^2^+1.4465P] where P=(Fo^2^+2Fc^2^)3'
_refine_ls_weighting_scheme calc
_refine_ls_wR_factor_gt 0.0844
_refine_ls_wR_factor_ref 0.0979
_reflns_number_gt 6166
_reflns_number_total 8789
_reflns_threshold_expression I>2\s(I)
_cod_data_source_file bt2543.cif
_cod_data_source_block I
_cod_original_cell_volume 1781.2(4)
_cod_database_code 2215812
_cod_database_fobs_code 2215812

loop_
_symmetry_equiv_pos_as_xyz
'x, y, z'
'-x, -y, -z'

loop_
_atom_site_type_symbol
_atom_site_label
_atom_site_fract_x
_atom_site_fract_y
_atom_site_fract_z
_atom_site_U_iso_or_equiv
_atom_site_adp_type
_atom_site_calc_flag
_atom_site_refinement_flags
_atom_site_occupancy
Cu Cu 0.23080(3) 0.25694(2) 0.220239(18) 0.01536(8) Uani d . 1
P P 0.18744(8) 0.18997(5) -0.23416(4) 0.02368(15) Uani d . 1
O O1 0.43029(19) 0.31751(13) 0.30096(11) 0.0248(4) Uani d . 1
O O2 0.3586(2) 0.44446(16) 0.40803(13) 0.0399(5) Uani d . 1
O O3 0.5977(2) 0.40524(17) 0.43152(14) 0.0368(5) Uani d . 1
H H1 0.607(4) 0.458(3) 0.484(3) 0.066(12) Uiso d . 1
N N1 0.0481(2) 0.18007(14) 0.12599(12) 0.0153(4) Uani d . 1
N N2 0.2354(2) 0.33105(14) 0.13469(12) 0.0163(4) Uani d . 1
N N3 0.1781(2) 0.15538(15) 0.27650(13) 0.0203(4) Uani d . 1
N N4 0.3319(2) 0.51640(14) 0.19051(13) 0.0195(4) Uani d . 1
N N5 0.4858(2) 0.40802(16) 0.13604(14) 0.0221(4) Uani d . 1
N N6 0.1977(2) 0.23238(15) 0.44538(13) 0.0235(5) Uani d . 1
N N7 0.3711(2) 0.13706(15) 0.39765(13) 0.0224(4) Uani d . 1
F F1 0.2607(2) 0.28868(12) -0.14117(11) 0.0438(4) Uani d . 1
F F2 0.1146(2) 0.09254(13) -0.32614(12) 0.0504(5) Uani d . 1
F F3 0.34247(18) 0.19827(12) -0.26827(12) 0.0408(4) Uani d . 1
F F4 0.2523(2) 0.11459(14) -0.18277(13) 0.0522(5) Uani d . 1
F F5 0.03368(19) 0.18281(13) -0.19943(12) 0.0427(4) Uani d . 1
F F6 0.1247(2) 0.26685(15) -0.28479(13) 0.0512(5) Uani d . 1
C C1 0.0126(3) 0.20213(17) 0.04791(15) 0.0161(4) Uani d . 1
C C2 -0.1082(3) 0.14157(18) -0.02528(16) 0.0196(5) Uani d . 1
H H2 -0.1332 0.1554 -0.0815 0.024 Uiso calc R 1
C C3 -0.1921(3) 0.05982(18) -0.01428(17) 0.0234(5) Uani d . 1
H H3 -0.2762 0.0179 -0.0634 0.028 Uiso calc R 1
C C4 -0.1544(3) 0.03885(18) 0.06722(16) 0.0218(5) Uani d . 1
H H4 -0.2121 -0.0167 0.0747 0.026 Uiso calc R 1
C C5 -0.0304(2) 0.10082(17) 0.13787(15) 0.0166(5) Uani d . 1
C C6 0.1133(3) 0.29510(18) 0.04916(15) 0.0192(5) Uani d . 1
H H6A 0.1575 0.2755 -0.0061 0.023 Uiso calc R 1
H H6B 0.0522 0.3512 0.0471 0.023 Uiso calc R 1
C C7 0.0292(3) 0.08814(18) 0.22988(16) 0.0214(5) Uani d . 1
H H7A -0.0440 0.1077 0.2698 0.026 Uiso calc R 1
H H7B 0.0412 0.0147 0.2194 0.026 Uiso calc R 1
C C8 0.3419(3) 0.41321(17) 0.15052(15) 0.0172(5) Uani d . 1
C C9 0.4700(3) 0.5742(2) 0.19914(19) 0.0297(6) Uani d . 1
H H9 0.4936 0.6479 0.2236 0.036 Uiso calc R 1
C C10 0.5630(3) 0.5087(2) 0.16724(19) 0.0305(6) Uani d . 1
H H10 0.6656 0.5275 0.1659 0.037 Uiso calc R 1
C C11 0.2396(3) 0.17239(17) 0.36715(16) 0.0189(5) Uani d . 1
C C12 0.3025(3) 0.2319(2) 0.52342(17) 0.0315(6) Uani d . 1
H H12 0.2992 0.2660 0.5866 0.038 Uiso calc R 1
C C13 0.4083(3) 0.1757(2) 0.49465(17) 0.0303(6) Uani d . 1
H H13 0.4947 0.1640 0.5339 0.036 Uiso calc R 1
C C14 0.1976(3) 0.56795(18) 0.21563(16) 0.0225(5) Uani d . 1
C C15 0.0870(3) 0.5000(2) 0.2413(2) 0.0322(6) Uani d . 1
H H15A 0.0386 0.4385 0.1861 0.039 Uiso calc R 1
H H15B 0.0082 0.5396 0.2639 0.039 Uiso calc R 1
H H15C 0.1432 0.4783 0.2905 0.039 Uiso calc R 1
C C16 0.1178(4) 0.5944(2) 0.1323(2) 0.0388(7) Uani d . 1
H H16A 0.1886 0.6431 0.1208 0.047 Uiso calc R 1
H H16B 0.0277 0.6264 0.1458 0.047 Uiso calc R 1
H H16C 0.0858 0.5307 0.0768 0.047 Uiso calc R 1
C C17 0.2579(4) 0.6672(2) 0.3017(2) 0.0426(7) Uani d . 1
H H17A 0.3211 0.6501 0.3519 0.051 Uiso calc R 1
H H17B 0.1715 0.6983 0.3227 0.051 Uiso calc R 1
H H17C 0.3198 0.7166 0.2855 0.051 Uiso calc R 1
C C18 0.5652(3) 0.3173(2) 0.09667(18) 0.0261(6) Uani d . 1
C C19 0.6273(4) 0.3355(3) 0.0180(2) 0.0405(7) Uani d . 1
H H19A 0.5428 0.3431 -0.0286 0.049 Uiso calc R 1
H H19B 0.6757 0.2761 -0.0119 0.049 Uiso calc R 1
H H19C 0.7029 0.3989 0.0442 0.049 Uiso calc R 1
C C20 0.6955(3) 0.3160(2) 0.1756(2) 0.0344(6) Uani d . 1
H H20A 0.7660 0.3818 0.1998 0.041 Uiso calc R 1
H H20B 0.7508 0.2583 0.1516 0.041 Uiso calc R 1
H H20C 0.6534 0.3073 0.2260 0.041 Uiso calc R 1
C C21 0.4611(3) 0.2128(2) 0.0560(2) 0.0334(6) Uani d . 1
H H21A 0.4231 0.1988 0.1057 0.040 Uiso calc R 1
H H21B 0.5187 0.1579 0.0285 0.040 Uiso calc R 1
H H21C 0.3744 0.2144 0.0076 0.040 Uiso calc R 1
C C22 0.0600(3) 0.2867(2) 0.45535(17) 0.0274(6) Uani d . 1
C C23 -0.0643(3) 0.2122(2) 0.4646(2) 0.0367(7) Uani d . 1
H H23A -0.0925 0.1497 0.4079 0.044 Uiso calc R 1
H H23B -0.1544 0.2464 0.4729 0.044 Uiso calc R 1
H H23C -0.0255 0.1929 0.5188 0.044 Uiso calc R 1
C C24 0.0022(3) 0.3225(2) 0.37383(18) 0.0309(6) Uani d . 1
H H24A 0.0861 0.3662 0.3669 0.037 Uiso calc R 1
H H24B -0.0813 0.3626 0.3861 0.037 Uiso calc R 1
H H24C -0.0352 0.2618 0.3162 0.037 Uiso calc R 1
C C25 0.1057(4) 0.3842(2) 0.54454(18) 0.0353(7) Uani d . 1
H H25A 0.1336 0.3637 0.5991 0.042 Uiso calc R 1
H H25B 0.0193 0.4230 0.5498 0.042 Uiso calc R 1
H H25C 0.1933 0.4281 0.5416 0.042 Uiso calc R 1
C C26 0.4527(3) 0.05894(19) 0.33900(18) 0.0271(6) Uani d . 1
C C27 0.5864(3) 0.0373(2) 0.4033(2) 0.0367(7) Uani d . 1
H H27A 0.6544 0.1025 0.4420 0.044 Uiso calc R 1
H H27B 0.6432 -0.0107 0.3656 0.044 Uiso calc R 1
H H27C 0.5475 0.0060 0.4436 0.044 Uiso calc R 1
C C28 0.5182(4) 0.1009(2) 0.2734(2) 0.0413(7) Uani d . 1
H H28A 0.4342 0.1107 0.2279 0.050 Uiso calc R 1
H H28B 0.5780 0.0512 0.2403 0.050 Uiso calc R 1
H H28C 0.5843 0.1676 0.3098 0.050 Uiso calc R 1
C C29 0.3417(4) -0.0418(2) 0.2847(3) 0.0529(9) Uani d . 1
H H29A 0.3010 -0.0664 0.3285 0.063 Uiso calc R 1
H H29B 0.3954 -0.0945 0.2495 0.063 Uiso calc R 1
H H29C 0.2573 -0.0293 0.2413 0.063 Uiso calc R 1
C C30 0.4539(3) 0.39054(19) 0.37901(17) 0.0235(5) Uani d . 1

loop_
_atom_site_aniso_label
_atom_site_aniso_U_11
_atom_site_aniso_U_22
_atom_site_aniso_U_33
_atom_site_aniso_U_12
_atom_site_aniso_U_13
_atom_site_aniso_U_23
Cu 0.01664(14) 0.01417(14) 0.01280(13) -0.00348(11) 0.00252(10) 0.00351(10)
P 0.0280(3) 0.0187(3) 0.0246(3) -0.0005(3) 0.0085(3) 0.0079(3)
O1 0.0226(9) 0.0255(9) 0.0184(8) -0.0075(8) -0.0006(7) 0.0033(7)
O2 0.0253(10) 0.0459(12) 0.0284(10) 0.0048(9) -0.0034(8) -0.0062(9)
O3 0.0237(10) 0.0412(12) 0.0266(10) 0.0006(9) -0.0050(8) -0.0042(9)
N1 0.0147(9) 0.0141(9) 0.0154(9) 0.0002(8) 0.0049(7) 0.0026(7)
N2 0.0164(9) 0.0152(9) 0.0160(9) -0.0029(8) 0.0020(8) 0.0061(8)
N3 0.0241(10) 0.0185(10) 0.0158(9) -0.0056(9) 0.0024(8) 0.0063(8)
N4 0.0203(10) 0.0148(9) 0.0224(10) -0.0011(8) 0.0052(8) 0.0062(8)
N5 0.0171(10) 0.0221(10) 0.0297(11) 0.0017(9) 0.0076(8) 0.0120(9)
N6 0.0318(12) 0.0220(11) 0.0184(10) 0.0032(9) 0.0075(9) 0.0090(8)
N7 0.0283(11) 0.0188(10) 0.0194(10) 0.0002(9) 0.0040(9) 0.0077(8)
F1 0.0565(11) 0.0339(9) 0.0293(8) -0.0152(8) 0.0116(8) 0.0004(7)
F2 0.0455(10) 0.0424(10) 0.0413(10) -0.0112(9) 0.0121(8) -0.0101(8)
F3 0.0379(9) 0.0306(9) 0.0543(10) -0.0012(7) 0.0242(8) 0.0096(8)
F4 0.0572(12) 0.0454(11) 0.0690(13) 0.0096(9) 0.0119(10) 0.0413(10)
F5 0.0389(9) 0.0346(9) 0.0542(11) -0.0020(8) 0.0263(8) 0.0083(8)
F6 0.0643(12) 0.0567(12) 0.0515(11) 0.0241(10) 0.0203(10) 0.0370(10)
C1 0.0168(11) 0.0146(11) 0.0159(11) 0.0049(9) 0.0067(9) 0.0021(9)
C2 0.0181(11) 0.0196(12) 0.0170(11) 0.0038(10) 0.0022(9) 0.0023(9)
C3 0.0171(11) 0.0202(12) 0.0235(12) -0.0017(10) -0.0011(10) 0.0004(10)
C4 0.0186(12) 0.0155(11) 0.0274(13) -0.0008(10) 0.0064(10) 0.0030(10)
C5 0.0149(11) 0.0147(11) 0.0194(11) 0.0025(9) 0.0074(9) 0.0031(9)
C6 0.0203(11) 0.0190(11) 0.0175(11) -0.0018(10) 0.0030(9) 0.0076(9)
C7 0.0210(12) 0.0194(12) 0.0218(12) -0.0050(10) 0.0032(10) 0.0078(10)
C8 0.0193(11) 0.0171(11) 0.0165(11) 0.0011(9) 0.0043(9) 0.0080(9)
C9 0.0272(13) 0.0205(13) 0.0383(15) -0.0078(11) 0.0033(12) 0.0116(11)
C10 0.0193(12) 0.0277(14) 0.0461(16) -0.0062(11) 0.0080(12) 0.0171(13)
C11 0.0231(12) 0.0136(11) 0.0194(11) -0.0044(10) 0.0051(10) 0.0068(9)
C12 0.0472(17) 0.0291(14) 0.0159(12) 0.0080(13) 0.0027(12) 0.0075(11)
C13 0.0400(16) 0.0268(14) 0.0206(13) 0.0052(12) -0.0020(11) 0.0095(11)
C14 0.0270(13) 0.0180(12) 0.0226(12) 0.0056(10) 0.0076(10) 0.0063(10)
C15 0.0300(14) 0.0318(15) 0.0403(16) 0.0102(12) 0.0203(12) 0.0120(13)
C16 0.0461(18) 0.0456(18) 0.0350(16) 0.0259(15) 0.0150(14) 0.0207(14)
C17 0.0467(18) 0.0300(15) 0.0390(17) 0.0025(14) 0.0121(14) -0.0032(13)
C18 0.0234(12) 0.0337(14) 0.0296(13) 0.0111(11) 0.0135(11) 0.0166(12)
C19 0.0439(17) 0.0520(19) 0.0454(17) 0.0229(15) 0.0285(15) 0.0289(16)
C20 0.0236(13) 0.0438(17) 0.0433(16) 0.0109(13) 0.0106(12) 0.0226(14)
C21 0.0311(15) 0.0272(14) 0.0388(16) 0.0127(12) 0.0119(12) 0.0044(12)
C22 0.0360(15) 0.0257(13) 0.0226(13) 0.0042(12) 0.0132(11) 0.0077(11)
C23 0.0405(16) 0.0358(16) 0.0383(16) 0.0017(13) 0.0216(13) 0.0126(13)
C24 0.0352(15) 0.0304(14) 0.0317(14) 0.0107(12) 0.0117(12) 0.0138(12)
C25 0.0501(18) 0.0285(15) 0.0279(14) 0.0092(14) 0.0170(13) 0.0060(12)
C26 0.0323(14) 0.0202(12) 0.0277(13) 0.0062(11) 0.0071(11) 0.0069(11)
C27 0.0353(15) 0.0422(17) 0.0435(17) 0.0148(14) 0.0155(13) 0.0237(14)
C28 0.0520(19) 0.0480(19) 0.0382(16) 0.0233(16) 0.0230(15) 0.0232(15)
C29 0.0393(18) 0.0242(15) 0.073(2) 0.0037(14) 0.0066(17) -0.0056(15)
C30 0.0229(12) 0.0238(13) 0.0218(12) -0.0032(11) 0.0040(10) 0.0079(10)

loop_
_atom_type_symbol
_atom_type_description
_atom_type_scat_dispersion_real
_atom_type_scat_dispersion_imag
_atom_type_scat_source
C C 0.0033 0.0016 'International Tables Vol C Tables 4.2.6.8 and 6.1.1.4'
H H 0.0000 0.0000 'International Tables Vol C Tables 4.2.6.8 and 6.1.1.4'
N N 0.0061 0.0033 'International Tables Vol C Tables 4.2.6.8 and 6.1.1.4'
F F 0.0171 0.0103 'International Tables Vol C Tables 4.2.6.8 and 6.1.1.4'
P P 0.1023 0.0942 'International Tables Vol C Tables 4.2.6.8 and 6.1.1.4'
Cu Cu 0.3201 1.2651 'International Tables Vol C Tables 4.2.6.8 and 6.1.1.4'
O O 0.0106 0.0060 'International Tables Vol C Tables 4.2.6.8 and 6.1.1.4'

loop_
_geom_angle_atom_site_label_1
_geom_angle_atom_site_label_2
_geom_angle_atom_site_label_3
_geom_angle
_geom_angle_publ_flag
O1 Cu N1 170.38(8) y
O1 Cu N2 97.30(7) y
N1 Cu N2 81.77(7) y
O1 Cu N3 98.51(7) y
N1 Cu N3 81.77(8) y
N2 Cu N3 163.36(7) y
F2 P F4 89.86(11) ?
F2 P F6 90.87(11) ?
F4 P F6 179.11(11) ?
F2 P F5 90.27(9) ?
F4 P F5 89.88(10) ?
F6 P F5 90.62(10) ?
F2 P F1 179.82(13) ?
F4 P F1 90.27(10) ?
F6 P F1 89.00(10) ?
F5 P F1 89.62(9) ?
F2 P F3 90.28(9) ?
F4 P F3 90.25(10) ?
F6 P F3 89.25(10) ?
F5 P F3 179.44(10) ?
F1 P F3 89.83(9) ?
C30 O1 Cu 123.98(17) y
C30 O3 H1 108(2) ?
C1 N1 C5 122.78(18) ?
C1 N1 Cu 118.34(14) ?
C5 N1 Cu 118.62(15) ?
C8 N2 C6 119.15(17) ?
C8 N2 Cu 124.25(14) ?
C6 N2 Cu 116.59(13) ?
C11 N3 C7 119.26(18) ?
C11 N3 Cu 120.79(14) ?
C7 N3 Cu 115.19(14) ?
C8 N4 C9 108.4(2) ?
C8 N4 C14 130.01(18) ?
C9 N4 C14 121.4(2) ?
C8 N5 C10 108.1(2) ?
C8 N5 C18 131.80(19) ?
C10 N5 C18 120.1(2) ?
C11 N6 C12 108.3(2) ?
C11 N6 C22 130.7(2) ?
C12 N6 C22 120.9(2) ?
C11 N7 C13 108.1(2) ?
C11 N7 C26 127.30(19) ?
C13 N7 C26 124.1(2) ?
N1 C1 C2 120.0(2) ?
N1 C1 C6 114.48(18) ?
C2 C1 C6 125.5(2) ?
C1 C2 C3 118.3(2) ?
C1 C2 H2 120.8 ?
C3 C2 H2 120.8 ?
C4 C3 C2 120.8(2) ?
C4 C3 H3 119.6 ?
C2 C3 H3 119.6 ?
C3 C4 C5 118.6(2) ?
C3 C4 H4 120.7 ?
C5 C4 H4 120.7 ?
N1 C5 C4 119.5(2) ?
N1 C5 C7 114.50(18) ?
C4 C5 C7 126.0(2) ?
N2 C6 C1 108.48(17) ?
N2 C6 H6A 110.0 ?
C1 C6 H6A 110.0 ?
N2 C6 H6B 110.0 ?
C1 C6 H6B 110.0 ?
H6A C6 H6B 108.4 ?
N3 C7 C5 108.76(17) ?
N3 C7 H7A 109.9 ?
C5 C7 H7A 109.9 ?
N3 C7 H7B 109.9 ?
C5 C7 H7B 109.9 ?
H7A C7 H7B 108.3 ?
N2 C8 N5 125.8(2) ?
N2 C8 N4 127.2(2) ?
N5 C8 N4 106.83(18) ?
C10 C9 N4 108.0(2) ?
C10 C9 H9 126.0 ?
N4 C9 H9 126.0 ?
C9 C10 N5 108.7(2) ?
C9 C10 H10 125.7 ?
N5 C10 H10 125.7 ?
N3 C11 N6 129.5(2) ?
N3 C11 N7 123.5(2) ?
N6 C11 N7 106.83(19) ?
C13 C12 N6 108.3(2) ?
C13 C12 H12 125.8 ?
N6 C12 H12 125.8 ?
C12 C13 N7 108.4(2) ?
C12 C13 H13 125.8 ?
N7 C13 H13 125.8 ?
N4 C14 C15 112.5(2) ?
N4 C14 C16 107.5(2) ?
C15 C14 C16 111.1(2) ?
N4 C14 C17 108.3(2) ?
C15 C14 C17 107.1(2) ?
C16 C14 C17 110.4(2) ?
C14 C15 H15A 109.5 ?
C14 C15 H15B 109.5 ?
H15A C15 H15B 109.5 ?
C14 C15 H15C 109.5 ?
H15A C15 H15C 109.5 ?
H15B C15 H15C 109.5 ?
C14 C16 H16A 109.5 ?
C14 C16 H16B 109.5 ?
H16A C16 H16B 109.5 ?
C14 C16 H16C 109.5 ?
H16A C16 H16C 109.5 ?
H16B C16 H16C 109.5 ?
C14 C17 H17A 109.5 ?
C14 C17 H17B 109.5 ?
H17A C17 H17B 109.5 ?
C14 C17 H17C 109.5 ?
H17A C17 H17C 109.5 ?
H17B C17 H17C 109.5 ?
N5 C18 C21 113.9(2) ?
N5 C18 C20 107.6(2) ?
C21 C18 C20 109.1(2) ?
N5 C18 C19 106.8(2) ?
C21 C18 C19 108.3(2) ?
C20 C18 C19 111.1(2) ?
C18 C19 H19A 109.5 ?
C18 C19 H19B 109.5 ?
H19A C19 H19B 109.5 ?
C18 C19 H19C 109.5 ?
H19A C19 H19C 109.5 ?
H19B C19 H19C 109.5 ?
C18 C20 H20A 109.5 ?
C18 C20 H20B 109.5 ?
H20A C20 H20B 109.5 ?
C18 C20 H20C 109.5 ?
H20A C20 H20C 109.5 ?
H20B C20 H20C 109.5 ?
C18 C21 H21A 109.5 ?
C18 C21 H21B 109.5 ?
H21A C21 H21B 109.5 ?
C18 C21 H21C 109.5 ?
H21A C21 H21C 109.5 ?
H21B C21 H21C 109.5 ?
N6 C22 C24 112.6(2) ?
N6 C22 C23 107.7(2) ?
C24 C22 C23 111.3(2) ?
N6 C22 C25 108.5(2) ?
C24 C22 C25 107.2(2) ?
C23 C22 C25 109.5(2) ?
C22 C23 H23A 109.5 ?
C22 C23 H23B 109.5 ?
H23A C23 H23B 109.5 ?
C22 C23 H23C 109.5 ?
H23A C23 H23C 109.5 ?
H23B C23 H23C 109.5 ?
C22 C24 H24A 109.5 ?
C22 C24 H24B 109.5 ?
H24A C24 H24B 109.5 ?
C22 C24 H24C 109.5 ?
H24A C24 H24C 109.5 ?
H24B C24 H24C 109.5 ?
C22 C25 H25A 109.5 ?
C22 C25 H25B 109.5 ?
H25A C25 H25B 109.5 ?
C22 C25 H25C 109.5 ?
H25A C25 H25C 109.5 ?
H25B C25 H25C 109.5 ?
N7 C26 C27 109.0(2) ?
N7 C26 C29 108.9(2) ?
C27 C26 C29 108.8(2) ?
N7 C26 C28 111.3(2) ?
C27 C26 C28 107.5(2) ?
C29 C26 C28 111.3(2) ?
C26 C27 H27A 109.5 ?
C26 C27 H27B 109.5 ?
H27A C27 H27B 109.5 ?
C26 C27 H27C 109.5 ?
H27A C27 H27C 109.5 ?
H27B C27 H27C 109.5 ?
C26 C28 H28A 109.5 ?
C26 C28 H28B 109.5 ?
H28A C28 H28B 109.5 ?
C26 C28 H28C 109.5 ?
H28A C28 H28C 109.5 ?
H28B C28 H28C 109.5 ?
C26 C29 H29A 109.5 ?
C26 C29 H29B 109.5 ?
H29A C29 H29B 109.5 ?
C26 C29 H29C 109.5 ?
H29A C29 H29C 109.5 ?
H29B C29 H29C 109.5 ?
O2 C30 O1 125.7(2) y
O2 C30 O3 121.2(2) y
O1 C30 O3 113.1(2) y

loop_
_geom_bond_atom_site_label_1
_geom_bond_atom_site_label_2
_geom_bond_distance
_geom_bond_publ_flag
Cu O1 1.9205(16) y
Cu N1 1.9318(17) y
Cu N2 1.9449(17) y
Cu N3 1.9689(18) y
P F2 1.5824(17) ?
P F4 1.5925(17) ?
P F6 1.5967(17) ?
P F5 1.5989(17) ?
P F1 1.6007(16) ?
P F3 1.6063(17) ?
O1 C30 1.262(3) y
O2 C30 1.236(3) y
O3 C30 1.349(3) y
O3 H1 0.88(4) ?
N1 C1 1.340(3) ?
N1 C5 1.347(3) ?
N2 C8 1.353(3) ?
N2 C6 1.459(3) ?
N3 C11 1.347(3) ?
N3 C7 1.473(3) ?
N4 C8 1.370(3) ?
N4 C9 1.388(3) ?
N4 C14 1.505(3) ?
N5 C8 1.367(3) ?
N5 C10 1.388(3) ?
N5 C18 1.503(3) ?
N6 C11 1.372(3) ?
N6 C12 1.387(3) ?
N6 C22 1.507(3) ?
N7 C11 1.373(3) ?
N7 C13 1.388(3) ?
N7 C26 1.509(3) ?
C1 C2 1.385(3) ?
C1 C6 1.512(3) ?
C2 C3 1.393(3) ?
C2 H2 0.9500 ?
C3 C4 1.383(3) ?
C3 H3 0.9500 ?
C4 C5 1.390(3) ?
C4 H4 0.9500 ?
C5 C7 1.504(3) ?
C6 H6A 0.9900 ?
C6 H6B 0.9900 ?
C7 H7A 0.9900 ?
C7 H7B 0.9900 ?
C9 C10 1.324(4) ?
C9 H9 0.9500 ?
C10 H10 0.9500 ?
C12 C13 1.329(4) ?
C12 H12 0.9500 ?
C13 H13 0.9500 ?
C14 C15 1.523(3) ?
C14 C16 1.527(3) ?
C14 C17 1.531(4) ?
C15 H15A 0.9800 ?
C15 H15B 0.9800 ?
C15 H15C 0.9800 ?
C16 H16A 0.9800 ?
C16 H16B 0.9800 ?
C16 H16C 0.9800 ?
C17 H17A 0.9800 ?
C17 H17B 0.9800 ?
C17 H17C 0.9800 ?
C18 C21 1.522(4) ?
C18 C20 1.530(3) ?
C18 C19 1.538(3) ?
C19 H19A 0.9800 ?
C19 H19B 0.9800 ?
C19 H19C 0.9800 ?
C20 H20A 0.9800 ?
C20 H20B 0.9800 ?
C20 H20C 0.9800 ?
C21 H21A 0.9800 ?
C21 H21B 0.9800 ?
C21 H21C 0.9800 ?
C22 C24 1.529(3) ?
C22 C23 1.529(3) ?
C22 C25 1.535(4) ?
C23 H23A 0.9800 ?
C23 H23B 0.9800 ?
C23 H23C 0.9800 ?
C24 H24A 0.9800 ?
C24 H24B 0.9800 ?
C24 H24C 0.9800 ?
C25 H25A 0.9800 ?
C25 H25B 0.9800 ?
C25 H25C 0.9800 ?
C26 C27 1.524(4) ?
C26 C29 1.524(4) ?
C26 C28 1.529(4) ?
C27 H27A 0.9800 ?
C27 H27B 0.9800 ?
C27 H27C 0.9800 ?
C28 H28A 0.9800 ?
C28 H28B 0.9800 ?
C28 H28C 0.9800 ?
C29 H29A 0.9800 ?
C29 H29B 0.9800 ?
C29 H29C 0.9800 ?

loop_
_geom_hbond_atom_site_label_D
_geom_hbond_atom_site_label_H
_geom_hbond_atom_site_label_A
_geom_hbond_site_symmetry_A
_geom_hbond_distance_DH
_geom_hbond_distance_HA
_geom_hbond_distance_DA
_geom_hbond_angle_DHA
_geom_hbond_publ_flag
O3 H1 O2 2_666 0.88(4) 1.73(4) 2.599(3) 173(4) y

loop_
_geom_torsion_atom_site_label_1
_geom_torsion_atom_site_label_2
_geom_torsion_atom_site_label_3
_geom_torsion_atom_site_label_4
_geom_torsion
N2 Cu O1 C30 100.16(19)
N3 Cu O1 C30 -85.02(19)
N2 Cu N1 C1 4.54(17)
N3 Cu N1 C1 -173.00(18)
N2 Cu N1 C5 178.79(18)
N3 Cu N1 C5 1.25(17)
O1 Cu N2 C8 -11.7(2)
N1 Cu N2 C8 177.9(2)
N3 Cu N2 C8 -173.5(3)
O1 Cu N2 C6 169.28(16)
N1 Cu N2 C6 -1.06(16)
N3 Cu N2 C6 7.5(4)
O1 Cu N3 C11 26.8(2)
N1 Cu N3 C11 -162.9(2)
N2 Cu N3 C11 -171.4(3)
O1 Cu N3 C7 -177.78(16)
N1 Cu N3 C7 -7.50(17)
N2 Cu N3 C7 -16.0(4)
C5 N1 C1 C2 -0.7(3)
Cu N1 C1 C2 173.27(17)
C5 N1 C1 C6 179.1(2)
Cu N1 C1 C6 -6.9(3)
N1 C1 C2 C3 1.3(3)
C6 C1 C2 C3 -178.5(2)
C1 C2 C3 C4 -0.8(4)
C2 C3 C4 C5 -0.3(4)
C1 N1 C5 C4 -0.5(3)
Cu N1 C5 C4 -174.45(17)
C1 N1 C5 C7 179.1(2)
Cu N1 C5 C7 5.1(3)
C3 C4 C5 N1 1.0(3)
C3 C4 C5 C7 -178.5(2)
C8 N2 C6 C1 179.0(2)
Cu N2 C6 C1 -2.0(2)
N1 C1 C6 N2 5.5(3)
C2 C1 C6 N2 -174.7(2)
C11 N3 C7 C5 167.3(2)
Cu N3 C7 C5 11.6(2)
N1 C5 C7 N3 -10.5(3)
C4 C5 C7 N3 169.0(2)
C6 N2 C8 N5 -100.3(3)
Cu N2 C8 N5 80.8(3)
C6 N2 C8 N4 85.3(3)
Cu N2 C8 N4 -93.7(3)
C10 N5 C8 N2 -175.5(2)
C18 N5 C8 N2 3.2(4)
C10 N5 C8 N4 -0.2(2)
C18 N5 C8 N4 178.5(2)
C9 N4 C8 N2 176.1(2)
C14 N4 C8 N2 -9.2(4)
C9 N4 C8 N5 0.8(2)
C14 N4 C8 N5 175.5(2)
C8 N4 C9 C10 -1.2(3)
C14 N4 C9 C10 -176.4(2)
N4 C9 C10 N5 1.1(3)
C8 N5 C10 C9 -0.6(3)
C18 N5 C10 C9 -179.5(2)
C7 N3 C11 N6 -73.3(3)
Cu N3 C11 N6 81.1(3)
C7 N3 C11 N7 113.1(3)
Cu N3 C11 N7 -92.5(2)
C12 N6 C11 N3 -175.5(2)
C22 N6 C11 N3 8.9(4)
C12 N6 C11 N7 -1.0(2)
C22 N6 C11 N7 -176.6(2)
C13 N7 C11 N3 175.0(2)
C26 N7 C11 N3 -12.3(3)
C13 N7 C11 N6 0.1(2)
C26 N7 C11 N6 172.8(2)
C11 N6 C12 C13 1.6(3)
C22 N6 C12 C13 177.7(2)
N6 C12 C13 N7 -1.5(3)
C11 N7 C13 C12 0.8(3)
C26 N7 C13 C12 -172.1(2)
C8 N4 C14 C15 30.4(3)
C9 N4 C14 C15 -155.5(2)
C8 N4 C14 C16 -92.2(3)
C9 N4 C14 C16 81.9(3)
C8 N4 C14 C17 148.5(2)
C9 N4 C14 C17 -37.3(3)
C8 N5 C18 C21 7.6(4)
C10 N5 C18 C21 -173.8(2)
C8 N5 C18 C20 -113.5(3)
C10 N5 C18 C20 65.0(3)
C8 N5 C18 C19 127.2(3)
C10 N5 C18 C19 -54.3(3)
C11 N6 C22 C24 -31.5(3)
C12 N6 C22 C24 153.4(2)
C11 N6 C22 C23 91.6(3)
C12 N6 C22 C23 -83.5(3)
C11 N6 C22 C25 -149.9(2)
C12 N6 C22 C25 35.0(3)
C11 N7 C26 C27 -175.7(2)
C13 N7 C26 C27 -4.1(3)
C11 N7 C26 C29 -57.1(3)
C13 N7 C26 C29 114.4(3)
C11 N7 C26 C28 66.0(3)
C13 N7 C26 C28 -122.5(3)
Cu O1 C30 O2 -12.5(3)
Cu O1 C30 O3 166.73(15)
